data_4116774
loop_
_publ_author_name
'Georg Jansen'
'Martin Schubart'
'Bernd Findeis'
'Lutz H. Gade'
'Ian J. Scowen'
'Mary McPartlin'

_publ_section_title
;
 Unsupported Ti-Co and Zr-Co Bonds in Heterobimetallic Complexes: A
 Theoretical Description of Metal-Metal Bond Polarity
;
_journal_name_full 'Journal of the American Chemical Society'
_journal_page_first 7239
_journal_page_last 7251
_journal_paper_doi 10.1021/ja974160v
_journal_volume 120
_journal_year 1998
_chemical_formula_structural '[MeSi{SiMe2NC7H7}3ZrCo(CO)4]'
_chemical_formula_sum 'C32 H42 Co N3 O4 Si4 Zr'
_chemical_formula_weight 795.20
_chemical_name_common 'Compound 5'
_space_group_IT_number 14
_symmetry_cell_setting monoclinic
_symmetry_space_group_name_Hall '-P 2yn'
_symmetry_space_group_name_H-M 'P 1 21/n 1'
_atom_sites_solution_hydrogens geom
_atom_sites_solution_primary direct
_atom_sites_solution_secondary difmap
_audit_creation_method SHELXL
_cell_angle_alpha 90.00
_cell_angle_beta 108.100(6)
_cell_angle_gamma 90.00
_cell_formula_units_Z 4
_cell_length_a 13.3969(14)
_cell_length_b 14.552(2)
_cell_length_c 21.408(3)
_cell_measurement_reflns_used 41
_cell_measurement_temperature 293(2)
_cell_measurement_theta_max 12.51
_cell_measurement_theta_min 5.12
_cell_volume 3967.0(9)
_computing_cell_refinement 'Siemens XSCANS'
_computing_data_collection 'Siemens XSCANS'
_computing_data_reduction 'Siemens SHELXTL'
_computing_molecular_graphics 'Siemens SHELXTL'
_computing_publication_material 'Siemens SHELXTL'
_computing_structure_refinement 'SHELXL-93 (Sheldrick, 1993)'
_computing_structure_solution 'SHELXS-86 (Sheldrick, 1990)'
_diffrn_ambient_temperature 293(2)
_diffrn_measurement_device 'Siemens P4'
_diffrn_measurement_method '2\q/\w scans'
_diffrn_radiation_monochromator graphite
_diffrn_radiation_source 'fine-focus sealed tube'
_diffrn_radiation_type MoK\a
_diffrn_radiation_wavelength 0.71073
_diffrn_reflns_av_R_equivalents 0.0545
_diffrn_reflns_av_sigmaI/netI 0.1472
_diffrn_reflns_limit_h_max 18
_diffrn_reflns_limit_h_min -1
_diffrn_reflns_limit_k_max 20
_diffrn_reflns_limit_k_min -1
_diffrn_reflns_limit_l_max 29
_diffrn_reflns_limit_l_min -30
_diffrn_reflns_number 8617
_diffrn_reflns_theta_max 25.00
_diffrn_reflns_theta_min 1.60
_diffrn_standards_decay_% 11.23
_diffrn_standards_interval_count 97
_diffrn_standards_number 3
_exptl_absorpt_coefficient_mu 0.837
_exptl_absorpt_correction_T_max 0.93919
_exptl_absorpt_correction_T_min 0.36566
_exptl_absorpt_correction_type empirical
_exptl_crystal_colour brown
_exptl_crystal_density_diffrn 1.331
_exptl_crystal_description irregular
_exptl_crystal_F_000 1640
_exptl_crystal_size_max 0.42_mm
_exptl_crystal_size_mid 0.34_mm
_exptl_crystal_size_min 0.32_mm
_refine_diff_density_max 0.338
_refine_diff_density_min -0.454
_refine_diff_density_rms 0.083
_refine_ls_extinction_coef none
_refine_ls_extinction_method none
_refine_ls_goodness_of_fit_all 0.982
_refine_ls_goodness_of_fit_obs 1.127
_refine_ls_hydrogen_treatment none
_refine_ls_matrix_type full
_refine_ls_number_parameters 399
_refine_ls_number_reflns 6866
_refine_ls_number_restraints 0
_refine_ls_restrained_S_all 1.183
_refine_ls_restrained_S_obs 1.127
_refine_ls_R_factor_all 0.1730
_refine_ls_R_factor_obs 0.0648
_refine_ls_shift/esd_max 0.020
_refine_ls_shift/esd_mean 0.003
_refine_ls_structure_factor_coef Fsqd
_refine_ls_weighting_details 'w=1/[\s^2^(Fo^2^)+(0.0288P)^2^+0.0000P] where P=(Fo^2^+2Fc^2^)/3'
_refine_ls_weighting_scheme calc
_refine_ls_wR_factor_all 0.1325
_refine_ls_wR_factor_obs 0.0832
_reflns_number_observed 3245
_reflns_number_total 6969
_reflns_observed_criterion >2sigma(I)
_cod_data_source_file ja974160v_2.cif
_cod_data_source_block 5
_cod_depositor_comments
;
The following automatic conversions were performed:

'_refine_ls_weighting_scheme' value 'calc
w=1/[\s^2^(Fo^2^)+(0.0288P)^2^+0.0000P] where P=(Fo^2^+2Fc^2^)/3' was
changed to 'calc'. New tag '_refine_ls_weighting_details' was
created. The value of the new tag was set to
'w=1/[\s^2^(Fo^2^)+(0.0288P)^2^+0.0000P] where P=(Fo^2^+2Fc^2^)/3'.

Automatic conversion script
Id: cif_fix_values 3143 2015-03-26 13:38:13Z robertas 
;
_cod_original_cell_volume 3967.1(8)
_cod_database_code 4116774

loop_
_symmetry_equiv_pos_as_xyz
'x, y, z'
'-x+1/2, y+1/2, -z+1/2'
'-x, -y, -z'
'x-1/2, -y-1/2, z-1/2'

loop_
_atom_site_aniso_label
_atom_site_aniso_U_11
_atom_site_aniso_U_22
_atom_site_aniso_U_33
_atom_site_aniso_U_23
_atom_site_aniso_U_13
_atom_site_aniso_U_12
Zr 0.0433(4) 0.0387(4) 0.0415(4) 0.0039(4) 0.0130(3) 0.0016(4)
Co 0.0507(6) 0.0540(7) 0.0653(7) 0.0044(6) 0.0210(5) -0.0042(6)
Si1 0.0583(13) 0.0515(14) 0.0439(12) 0.0080(11) 0.0095(11) -0.0071(12)
Si2 0.0584(13) 0.072(2) 0.0462(12) 0.0169(12) 0.0088(10) 0.0048(13)
Si3 0.0572(13) 0.0634(14) 0.0560(13) 0.0073(12) 0.0235(11) 0.0131(13)
Si4 0.0462(12) 0.072(2) 0.0507(13) 0.0104(12) 0.0117(10) -0.0015(12)
N1 0.039(3) 0.037(3) 0.041(3) 0.007(3) 0.004(3) 0.001(3)
N2 0.054(3) 0.045(4) 0.038(3) 0.004(3) 0.017(3) 0.003(3)
N3 0.052(3) 0.038(4) 0.045(3) 0.004(3) 0.013(3) 0.009(3)
C11 0.049(4) 0.044(5) 0.042(4) 0.003(4) 0.018(4) 0.001(4)
C12 0.069(5) 0.050(5) 0.069(6) 0.010(4) 0.016(5) 0.018(4)
C13 0.076(6) 0.083(7) 0.109(8) 0.035(6) 0.025(6) 0.043(6)
C14 0.054(6) 0.156(10) 0.057(6) 0.035(6) 0.013(5) 0.022(6)
C15 0.071(6) 0.155(10) 0.049(5) -0.023(6) 0.007(5) 0.010(7)
C16 0.060(5) 0.088(6) 0.051(5) -0.005(5) 0.012(4) 0.016(5)
C21 0.050(4) 0.048(5) 0.040(4) 0.005(4) 0.008(4) 0.002(4)
C22 0.081(5) 0.066(6) 0.055(5) 0.009(5) 0.025(4) 0.014(5)
C23 0.076(6) 0.112(8) 0.044(5) 0.011(5) 0.020(4) 0.008(6)
C24 0.075(6) 0.113(8) 0.055(6) -0.014(6) 0.025(5) -0.004(6)
C25 0.081(6) 0.080(7) 0.069(6) -0.011(5) 0.026(5) 0.015(5)
C26 0.066(5) 0.058(5) 0.051(5) 0.007(4) 0.011(4) 0.004(5)
C27 0.135(9) 0.180(11) 0.086(7) -0.024(7) 0.059(7) 0.026(8)
C31 0.046(4) 0.042(5) 0.060(5) 0.002(4) 0.021(4) 0.007(4)
C32 0.094(6) 0.066(6) 0.064(6) -0.007(5) 0.039(5) 0.001(5)
C33 0.133(8) 0.059(6) 0.077(7) -0.016(5) 0.037(6) -0.006(6)
C34 0.088(6) 0.047(6) 0.100(7) 0.002(6) 0.044(6) 0.004(5)
C35 0.070(6) 0.059(6) 0.093(7) 0.017(5) 0.038(5) 0.009(5)
C36 0.073(5) 0.048(5) 0.058(5) 0.012(4) 0.030(4) 0.013(4)
C37 0.161(10) 0.046(6) 0.195(10) 0.005(6) 0.092(8) -0.011(6)
C1 0.060(5) 0.129(8) 0.115(7) 0.013(6) 0.026(5) -0.011(6)
C2 0.098(6) 0.070(6) 0.058(5) 0.020(4) 0.015(5) -0.022(5)
C3 0.091(6) 0.063(5) 0.062(5) -0.010(4) 0.003(5) -0.016(5)
C4 0.095(6) 0.124(8) 0.057(5) -0.003(5) 0.011(5) -0.026(6)
C5 0.082(6) 0.099(7) 0.099(6) 0.053(6) 0.034(5) 0.032(6)
C6 0.061(5) 0.097(7) 0.096(6) -0.001(5) 0.030(5) 0.024(5)
C7 0.099(6) 0.098(7) 0.054(5) 0.008(5) 0.032(4) 0.006(5)
C41 0.053(5) 0.074(7) 0.077(6) -0.006(5) 0.019(5) -0.002(5)
O1 0.097(4) 0.127(6) 0.087(4) -0.048(4) 0.019(4) -0.007(4)
C42 0.060(5) 0.055(5) 0.061(5) 0.006(5) 0.024(4) 0.005(5)
O2 0.109(5) 0.051(4) 0.130(5) 0.003(4) 0.061(4) 0.016(4)
C43 0.067(5) 0.061(5) 0.091(6) 0.008(5) 0.036(5) 0.000(5)
O3 0.128(5) 0.093(5) 0.098(5) 0.051(4) 0.041(4) 0.007(4)
C44 0.063(5) 0.101(8) 0.089(6) 0.022(5) 0.023(5) -0.006(6)
O4 0.059(4) 0.182(7) 0.177(7) 0.044(6) 0.032(4) -0.030(5)

loop_
_atom_site_label
_atom_site_type_symbol
_atom_site_fract_x
_atom_site_fract_y
_atom_site_fract_z
_atom_site_U_iso_or_equiv
_atom_site_thermal_displace_type
_atom_site_occupancy
_atom_site_calc_flag
_atom_site_refinement_flags
_atom_site_disorder_group
Zr Zr -0.90823(5) -0.80243(5) -0.18511(3) 0.0412(2) Uani 1 d . .
Co Co -0.70807(7) -0.75169(7) -0.17072(5) 0.0560(3) Uani 1 d . .
Si1 Si -1.0417(2) -0.98524(14) -0.16417(9) 0.0527(6) Uani 1 d . .
Si2 Si -1.1417(2) -0.8179(2) -0.29829(9) 0.0606(6) Uani 1 d . .
Si3 Si -1.10085(15) -0.7485(2) -0.12574(9) 0.0575(6) Uani 1 d . .
Si4 Si -1.16570(15) -0.86848(15) -0.20028(9) 0.0570(6) Uani 1 d . .
N1 N -0.9224(4) -0.9236(3) -0.1410(2) 0.0414(14) Uani 1 d . .
N2 N -1.0034(4) -0.8192(3) -0.2796(2) 0.0449(14) Uani 1 d . .
N3 N -0.9885(4) -0.7124(3) -0.1461(2) 0.0453(14) Uani 1 d . .
C11 C -0.8355(5) -0.9597(5) -0.0899(3) 0.044(2) Uani 1 d . .
C12 C -0.7933(5) -1.0452(5) -0.0947(3) 0.064(2) Uani 1 d . .
H12 H -0.8235(5) -1.0811(5) -0.1317(3) 0.077 Uiso 1 calc R .
C13 C -0.7074(3) -1.0788(4) -0.0457(2) 0.090(3) Uani 1 d . .
H13 H -0.6816(3) -1.1371(4) -0.0497(2) 0.108 Uiso 1 calc R .
C14 C -0.6602(3) -1.0270(4) 0.0086(2) 0.090(3) Uani 1 d R .
C15 C -0.7009(3) -0.9434(4) 0.0137(2) 0.094(3) Uani 1 d R .
H15 H -0.6691(3) -0.9071(4) 0.0503(2) 0.113 Uiso 1 calc R .
C16 C -0.7889(5) -0.9105(5) -0.0343(3) 0.068(2) Uani 1 d . .
H16 H -0.8167(5) -0.8538(5) -0.0284(3) 0.081 Uiso 1 calc R .
C17A C -0.5552(13) -1.0337(12) 0.0691(8) 0.091(6) Uiso 0.50 d P 1
H17A H -0.5223(13) -1.0921(12) 0.0682(8) 0.137 Uiso 0.50 calc PR 1
H17B H -0.5718(13) -1.0279(12) 0.1094(8) 0.137 Uiso 0.50 calc PR 1
H17C H -0.5082(13) -0.9853(12) 0.0662(8) 0.137 Uiso 0.50 calc PR 1
C17B C -0.5688(12) -1.0861(11) 0.0560(8) 0.069(5) Uiso 0.50 d P 2
H17D H -0.5624(12) -1.1431(11) 0.0349(8) 0.103 Uiso 0.50 calc PR 2
H17E H -0.5845(12) -1.0984(11) 0.0960(8) 0.103 Uiso 0.50 calc PR 2
H17F H -0.5039(12) -1.0528(11) 0.0658(8) 0.103 Uiso 0.50 calc PR 2
C21 C -0.9629(5) -0.8446(5) -0.3316(3) 0.048(2) Uani 1 d . .
C22 C -0.9851(5) -0.7916(5) -0.3891(3) 0.067(2) Uani 1 d . .
H22 H -1.0228(5) -0.7372(5) -0.3925(3) 0.080 Uiso 1 calc R .
C23 C -0.9512(6) -0.8202(6) -0.4407(3) 0.077(3) Uani 1 d . .
H23 H -0.9700(6) -0.7856(6) -0.4791(3) 0.092 Uiso 1 calc R .
C24 C -0.8913(7) -0.8971(7) -0.4375(4) 0.080(3) Uani 1 d . .
C25 C -0.8667(6) -0.9480(6) -0.3796(4) 0.076(2) Uani 1 d . .
H25 H -0.8261(6) -1.0008(6) -0.3754(4) 0.091 Uiso 1 calc R .
C26 C -0.9023(5) -0.9207(5) -0.3285(3) 0.060(2) Uani 1 d . .
H26 H -0.8841(5) -0.9558(5) -0.2903(3) 0.072 Uiso 1 calc R .
C27 C -0.8579(6) -0.9303(7) -0.4954(4) 0.128(4) Uani 1 d . .
H27A H -0.8163(6) -0.9850(7) -0.4832(4) 0.192 Uiso 1 calc R .
H27B H -0.8172(6) -0.8834(7) -0.5077(4) 0.192 Uiso 1 calc R .
H27C H -0.9191(6) -0.9435(7) -0.5319(4) 0.192 Uiso 1 calc R .
C31 C -0.9653(5) -0.6158(5) -0.1424(4) 0.048(2) Uani 1 d . .
C32 C -0.9467(6) -0.5656(6) -0.0848(4) 0.072(2) Uani 1 d . .
H32 H -0.9476(6) -0.5957(6) -0.0466(4) 0.086 Uiso 1 calc R .
C33 C -0.9271(7) -0.4724(6) -0.0823(4) 0.089(3) Uani 1 d . .
H33 H -0.9173(7) -0.4406(6) -0.0431(4) 0.107 Uiso 1 calc R .
C34 C -0.9221(6) -0.4259(6) -0.1375(5) 0.075(3) Uani 1 d . .
C35 C -0.9377(6) -0.4751(6) -0.1942(4) 0.071(2) Uani 1 d . .
H35 H -0.9330(6) -0.4455(6) -0.2317(4) 0.085 Uiso 1 calc R .
C36 C -0.9603(5) -0.5680(5) -0.1970(3) 0.057(2) Uani 1 d . .
H36 H -0.9725(5) -0.5990(5) -0.2366(3) 0.069 Uiso 1 calc R .
C37 C -0.8983(7) -0.3227(5) -0.1357(5) 0.125(4) Uani 1 d . .
H37A H -0.8895(7) -0.2994(5) -0.0923(5) 0.188 Uiso 1 calc R .
H37B H -0.9554(7) -0.2913(5) -0.1668(5) 0.188 Uiso 1 calc R .
H37C H -0.8349(7) -0.3128(5) -0.1467(5) 0.188 Uiso 1 calc R .
C1 C -1.3042(5) -0.9037(6) -0.2079(4) 0.102(3) Uani 1 d . .
H1A H -1.3504(5) -0.8524(6) -0.2229(4) 0.152 Uiso 1 calc R .
H1B H -1.3076(5) -0.9235(6) -0.1659(4) 0.152 Uiso 1 calc R .
H1C H -1.3252(5) -0.9532(6) -0.2389(4) 0.152 Uiso 1 calc R .
C2 C -1.0596(6) -1.0450(5) -0.0910(3) 0.077(2) Uani 1 d . .
H2A H -1.0579(6) -1.0006(5) -0.0575(3) 0.116 Uiso 1 calc R .
H2B H -1.0040(6) -1.0888(5) -0.0743(3) 0.116 Uiso 1 calc R .
H2C H -1.1260(6) -1.0763(5) -0.1036(3) 0.116 Uiso 1 calc R .
C3 C -1.0454(5) -1.0744(5) -0.2279(3) 0.077(2) Uani 1 d . .
H3A H -1.0363(5) -1.0453(5) -0.2660(3) 0.115 Uiso 1 calc R .
H3B H -1.1118(5) -1.1055(5) -0.2398(3) 0.115 Uiso 1 calc R .
H3C H -0.9899(5) -1.1180(5) -0.2105(3) 0.115 Uiso 1 calc R .
C4 C -1.2036(6) -0.9001(5) -0.3671(3) 0.095(3) Uani 1 d . .
H4A H -1.1749(6) -0.9604(5) -0.3553(3) 0.142 Uiso 1 calc R .
H4B H -1.1894(6) -0.8802(5) -0.4062(3) 0.142 Uiso 1 calc R .
H4C H -1.2781(6) -0.9017(5) -0.3749(3) 0.142 Uiso 1 calc R .
C5 C -1.1997(5) -0.7006(5) -0.3231(3) 0.092(3) Uani 1 d . .
H5A H -1.1689(5) -0.6576(5) -0.2885(3) 0.139 Uiso 1 calc R .
H5B H -1.2742(5) -0.7029(5) -0.3310(3) 0.139 Uiso 1 calc R .
H5C H -1.1855(5) -0.6815(5) -0.3624(3) 0.139 Uiso 1 calc R .
C6 C -1.1982(5) -0.6526(5) -0.1397(3) 0.084(3) Uani 1 d . .
H6A H -1.2169(5) -0.6329(5) -0.1847(3) 0.126 Uiso 1 calc R .
H6B H -1.1679(5) -0.6020(5) -0.1113(3) 0.126 Uiso 1 calc R .
H6C H -1.2600(5) -0.6735(5) -0.1303(3) 0.126 Uiso 1 calc R .
C7 C -1.0670(5) -0.7846(5) -0.0381(3) 0.082(3) Uani 1 d . .
H7A H -1.0169(5) -0.8339(5) -0.0299(3) 0.123 Uiso 1 calc R .
H7B H -1.1293(5) -0.8049(5) -0.0291(3) 0.123 Uiso 1 calc R .
H7C H -1.0372(5) -0.7335(5) -0.0102(3) 0.123 Uiso 1 calc R .
C41 C -0.7199(5) -0.7105(5) -0.0959(4) 0.068(2) Uani 1 d . .
O1 O -0.7203(4) -0.6815(4) -0.0461(3) 0.106(2) Uani 1 d . .
C42 C -0.6969(6) -0.8712(5) -0.1796(3) 0.057(2) Uani 1 d . .
O2 O -0.6813(5) -0.9476(4) -0.1852(3) 0.091(2) Uani 1 d . .
C43 C -0.7708(6) -0.6920(6) -0.2442(4) 0.070(2) Uani 1 d . .
O3 O -0.8044(5) -0.6527(4) -0.2927(3) 0.105(2) Uani 1 d . .
C44 C -0.5742(6) -0.7208(6) -0.1588(4) 0.085(3) Uani 1 d . .
O4 O -0.4875(4) -0.7038(5) -0.1490(3) 0.141(3) Uani 1 d . .

loop_
_atom_type_symbol
_atom_type_description
_atom_type_scat_dispersion_real
_atom_type_scat_dispersion_imag
_atom_type_scat_source
C C 0.0033 0.0016 'International Tables Vol C Tables 4.2.6.8 and 6.1.1.4'
H H 0.0000 0.0000 'International Tables Vol C Tables 4.2.6.8 and 6.1.1.4'
N N 0.0061 0.0033 'International Tables Vol C Tables 4.2.6.8 and 6.1.1.4'
O O 0.0106 0.0060 'International Tables Vol C Tables 4.2.6.8 and 6.1.1.4'
Si Si 0.0817 0.0704 'International Tables Vol C Tables 4.2.6.8 and 6.1.1.4'
Co Co 0.3494 0.9721 'International Tables Vol C Tables 4.2.6.8 and 6.1.1.4'
Zr Zr -2.9673 0.5597 'International Tables Vol C Tables 4.2.6.8 and 6.1.1.4'

loop_
_geom_angle_atom_site_label_1
_geom_angle_atom_site_label_2
_geom_angle_atom_site_label_3
_geom_angle
N3 Zr N1 103.3(2)
N3 Zr N2 103.7(2)
N1 Zr N2 103.7(2)
N3 Zr Co 114.17(14)
N1 Zr Co 114.55(14)
N2 Zr Co 115.88(14)
C42 Co C41 117.9(3)
C42 Co C43 115.0(4)
C41 Co C43 119.4(4)
C42 Co C44 98.6(4)
C41 Co C44 98.8(4)
C43 Co C44 100.5(3)
C42 Co Zr 80.4(2)
C41 Co Zr 80.3(2)
C43 Co Zr 81.5(2)
C44 Co Zr 178.0(3)
N1 Si1 C2 109.9(3)
N1 Si1 C3 112.0(3)
C2 Si1 C3 107.9(3)
N1 Si1 Si4 102.3(2)
C2 Si1 Si4 110.6(3)
C3 Si1 Si4 114.1(2)
N2 Si2 C4 110.3(3)
N2 Si2 C5 112.6(3)
C4 Si2 C5 108.3(3)
N2 Si2 Si4 102.7(2)
C4 Si2 Si4 110.6(3)
C5 Si2 Si4 112.3(2)
N3 Si3 C7 111.8(3)
N3 Si3 C6 110.1(3)
C7 Si3 C6 108.1(3)
N3 Si3 Si4 102.5(2)
C7 Si3 Si4 113.5(3)
C6 Si3 Si4 110.8(2)
C1 Si4 Si1 114.3(3)
C1 Si4 Si2 114.5(3)
Si1 Si4 Si2 104.14(11)
C1 Si4 Si3 114.2(3)
Si1 Si4 Si3 103.99(10)
Si2 Si4 Si3 104.55(11)
C11 N1 Si1 118.7(4)
C11 N1 Zr 120.2(4)
Si1 N1 Zr 121.1(3)
C21 N2 Si2 116.8(4)
C21 N2 Zr 122.0(4)
Si2 N2 Zr 120.6(3)
C31 N3 Si3 117.5(4)
C31 N3 Zr 121.4(4)
Si3 N3 Zr 120.6(3)
C16 C11 C12 116.7(7)
C16 C11 N1 121.3(6)
C12 C11 N1 122.0(6)
C11 C12 C13 121.6(7)
C14 C13 C12 120.4(4)
C15 C14 C13 118.4
C15 C14 C17B 133.6(6)
C13 C14 C17B 107.9(6)
C15 C14 C17A 105.4(7)
C13 C14 C17A 135.8(7)
C14 C15 C16 121.4(4)
C11 C16 C15 121.3(7)
C26 C21 C22 116.7(7)
C26 C21 N2 122.5(6)
C22 C21 N2 120.7(6)
C23 C22 C21 120.2(7)
C24 C23 C22 122.7(8)
C23 C24 C25 117.0(8)
C23 C24 C27 122.4(9)
C25 C24 C27 120.5(9)
C26 C25 C24 120.5(8)
C21 C26 C25 122.8(7)
C36 C31 C32 116.4(7)
C36 C31 N3 120.8(7)
C32 C31 N3 122.8(7)
C33 C32 C31 122.2(8)
C32 C33 C34 120.5(8)
C35 C34 C33 117.9(8)
C35 C34 C37 120.6(8)
C33 C34 C37 121.5(9)
C34 C35 C36 121.4(8)
C31 C36 C35 121.6(7)
O1 C41 Co 175.1(7)
O2 C42 Co 174.3(7)
O3 C43 Co 174.8(7)
O4 C44 Co 177.1(8)

loop_
_geom_bond_atom_site_label_1
_geom_bond_atom_site_label_2
_geom_bond_distance
Zr N3 2.032(5)
Zr N1 2.037(5)
Zr N2 2.044(5)
Zr Co 2.7051(11)
Co C42 1.762(8)
Co C41 1.762(8)
Co C43 1.765(8)
Co C44 1.788(8)
Si1 N1 1.764(5)
Si1 C2 1.872(6)
Si1 C3 1.871(6)
Si1 Si4 2.334(3)
Si2 N2 1.770(5)
Si2 C4 1.878(7)
Si2 C5 1.882(7)
Si2 Si4 2.338(3)
Si3 N3 1.772(5)
Si3 C7 1.863(6)
Si3 C6 1.870(6)
Si3 Si4 2.343(3)
Si4 C1 1.882(7)
N1 C11 1.426(7)
N2 C21 1.429(7)
N3 C31 1.436(7)
C11 C16 1.363(8)
C11 C12 1.384(8)
C12 C13 1.384(7)
C13 C14 1.36
C14 C15 1.35
C14 C17B 1.581(15)
C14 C17A 1.59(2)
C15 C16 1.387(7)
C21 C26 1.362(8)
C21 C22 1.405(8)
C22 C23 1.382(9)
C23 C24 1.367(10)
C24 C25 1.392(10)
C24 C27 1.523(9)
C25 C26 1.382(8)
C31 C36 1.380(8)
C31 C32 1.388(8)
C32 C33 1.379(9)
C33 C34 1.383(10)
C34 C35 1.368(9)
C34 C37 1.534(9)
C35 C36 1.383(9)
C41 O1 1.150(7)
C42 O2 1.144(7)
C43 O3 1.148(8)
C44 O4 1.142(8)
